data_4317352
loop_
_publ_author_name
'Mar\'ia Alonso'
'M. Angeles Alvarez'
'M. Esther Garc\'ia'
'Miguel A. Ruiz'
'Hayrullo Hamidov'
'John C. Jeffery'

_publ_section_title
;
 Chemistry of the Oxophosphinidene Ligand. 2. Reactivity of the Anionic
 Complexes [MCp{P(O)R*}(CO)2]- (M = Mo, W; R* = 2,4,6-C6H2tBu3) Toward
 Electrophiles Based on Elements Different from Carbon.
;
_journal_name_full 'Inorganic Chemistry'
_journal_page_first 11595
_journal_page_last 11605
_journal_paper_doi 10.1021/ic101839k
_journal_volume 49
_journal_year 2010
_chemical_formula_sum 'C46.5 H53 Mo O3 P Pb'
_chemical_formula_weight 993.99
_chemical_name_systematic
; 
 ? 
;
_space_group_IT_number 15
_symmetry_cell_setting monoclinic
_symmetry_space_group_name_Hall '-C 2yc'
_symmetry_space_group_name_H-M 'C 1 2/c 1'
_atom_sites_solution_hydrogens geom
_atom_sites_solution_primary direct
_atom_sites_solution_secondary difmap
_audit_creation_method SHELXL-97
_cell_angle_alpha 90.00
_cell_angle_beta 91.1580(10)
_cell_angle_gamma 90.00
_cell_formula_units_Z 8
_cell_length_a 55.0030(14)
_cell_length_b 10.2300(3)
_cell_length_c 15.0932(4)
_cell_measurement_reflns_used 999
_cell_measurement_temperature 173(2)
_cell_measurement_theta_max 27.48
_cell_measurement_theta_min 2.22
_cell_volume 8490.9(4)
_computing_cell_refinement 'SAINT (Bruker, 2001)'
_computing_data_collection 'SMART (Bruker, 2001)'
_computing_data_reduction 'SHELXTL (Bruker, 2001)'
_computing_molecular_graphics 'SHELXTL (Bruker, 2001)'
_computing_publication_material 'SHELXTL (Bruker, 2001)'
_computing_structure_refinement 'SHELXTL (Bruker, 2001)'
_computing_structure_solution 'SHELXTL (Bruker, 2001)'
_diffrn_ambient_temperature 173(2)
_diffrn_measured_fraction_theta_full 0.999
_diffrn_measured_fraction_theta_max 0.999
_diffrn_measurement_device_type 'CCD Area Detector'
_diffrn_measurement_method 'Frames, each covering 0.3 \% in \f or \w'
_diffrn_radiation_monochromator graphite
_diffrn_radiation_source 'fine-focus sealed tube'
_diffrn_radiation_type MoK\a
_diffrn_radiation_wavelength 0.71073
_diffrn_reflns_av_R_equivalents 0.0471
_diffrn_reflns_av_sigmaI/netI 0.0376
_diffrn_reflns_limit_h_max 71
_diffrn_reflns_limit_h_min -71
_diffrn_reflns_limit_k_max 13
_diffrn_reflns_limit_k_min -13
_diffrn_reflns_limit_l_max 19
_diffrn_reflns_limit_l_min -19
_diffrn_reflns_number 43894
_diffrn_reflns_theta_full 27.46
_diffrn_reflns_theta_max 27.46
_diffrn_reflns_theta_min 2.02
_exptl_absorpt_coefficient_mu 4.332
_exptl_absorpt_correction_T_max 0.707
_exptl_absorpt_correction_T_min 0.434
_exptl_absorpt_correction_type multi-scan
_exptl_absorpt_process_details 'SADABS (Sheldrick, 2001)'
_exptl_crystal_colour Yellow
_exptl_crystal_density_diffrn 1.555
_exptl_crystal_density_meas ?
_exptl_crystal_density_method 'not measured'
_exptl_crystal_description Plate
_exptl_crystal_F_000 3960
_exptl_crystal_size_max 0.2
_exptl_crystal_size_mid 0.2
_exptl_crystal_size_min 0.08
_refine_diff_density_max 1.827
_refine_diff_density_min -1.064
_refine_diff_density_rms 0.111
_refine_ls_extinction_method none
_refine_ls_goodness_of_fit_ref 1.034
_refine_ls_hydrogen_treatment mixed
_refine_ls_matrix_type full
_refine_ls_number_parameters 549
_refine_ls_number_reflns 9717
_refine_ls_number_restraints 227
_refine_ls_restrained_S_all 1.126
_refine_ls_R_factor_all 0.0416
_refine_ls_R_factor_gt 0.0315
_refine_ls_shift/su_max 1.908
_refine_ls_shift/su_mean 0.023
_refine_ls_structure_factor_coef Fsqd
_refine_ls_weighting_details 'calc w=1/[\s^2^(Fo^2^)+(0.0370P)^2^+29.0672P] where P=(Fo^2^+2Fc^2^)/3'
_refine_ls_weighting_scheme calc
_refine_ls_wR_factor_gt 0.0762
_refine_ls_wR_factor_ref 0.0806
_reflns_number_gt 8223
_reflns_number_total 9717
_reflns_threshold_expression >2sigma(I)
_cod_data_source_file ic101839k_si_001_1.cif
_cod_data_source_block compound8
_cod_depositor_comments
;
The following automatic conversions were performed:

'_symmetry_cell_setting' value 'Monoclinic' changed to 'monoclinic'
according to the built-in table from CIF Core dictionary named
'cif_core.dic' version 2.4.1 from
2010-06-29.

'_exptl_absorpt_correction_type' value 'multi scan'
changed to 'multi-scan' according to the built-in table from CIF Core
dictionary named 'cif_core.dic' version 2.4.1 from 2010-06-29.

Automatic conversion script
Id: cif_fix_values 1646 2011-03-28 12:23:43Z adriana 

The following automatic conversions were performed:

'_exptl_crystal_density_meas' value 'none' was changed to '?' - the
value is perceived as not measured.

Automatic conversion script
Id: cif_fix_values 3008 2015-01-20 13:52:24Z robertas 
;
_cod_original_formula_sum 'C46.50 H53 Mo O3 P Pb'
_cod_database_code 4317352

loop_
_symmetry_equiv_pos_as_xyz
'x, y, z'
'-x, y, -z+1/2'
'x+1/2, y+1/2, z'
'-x+1/2, y+1/2, -z+1/2'
'-x, -y, -z'
'x, -y, z-1/2'
'-x+1/2, -y+1/2, -z'
'x+1/2, -y+1/2, z-1/2'

loop_
_atom_site_label
_atom_site_type_symbol
_atom_site_fract_x
_atom_site_fract_y
_atom_site_fract_z
_atom_site_U_iso_or_equiv
_atom_site_adp_type
_atom_site_occupancy
_atom_site_symmetry_multiplicity
_atom_site_calc_flag
_atom_site_refinement_flags
_atom_site_disorder_assembly
_atom_site_disorder_group
Mo1 Mo 0.139809(6) 0.81518(3) 0.19796(2) 0.02222(8) Uani 1 1 d . . .
C1 C 0.13203(9) 0.8613(4) 0.0730(3) 0.0306(10) Uani 1 1 d . . .
O1 O 0.12640(7) 0.8919(4) 0.0018(2) 0.0454(9) Uani 1 1 d . . .
C2 C 0.16090(8) 0.6591(4) 0.1844(3) 0.0309(10) Uani 1 1 d . . .
O2 O 0.17317(7) 0.5679(3) 0.1825(3) 0.0448(9) Uani 1 1 d . . .
C11 C 0.15252(9) 0.9984(4) 0.2816(3) 0.0349(11) Uani 1 1 d . . .
H11 H 0.1647 1.0556 0.2606 0.042 Uiso 1 1 calc R . .
C12 C 0.15663(10) 0.8850(5) 0.3341(3) 0.0377(11) Uani 1 1 d . . .
H12 H 0.1720 0.8524 0.3540 0.045 Uiso 1 1 calc R . .
C13 C 0.13382(10) 0.8302(5) 0.3512(3) 0.0380(11) Uani 1 1 d . . .
H13 H 0.1310 0.7540 0.3855 0.046 Uiso 1 1 calc R . .
C14 C 0.11583(9) 0.9073(4) 0.3089(3) 0.0342(10) Uani 1 1 d . . .
H14 H 0.0988 0.8918 0.3092 0.041 Uiso 1 1 calc R . .
C15 C 0.12750(9) 1.0116(4) 0.2659(3) 0.0329(10) Uani 1 1 d . . .
H15 H 0.1198 1.0787 0.2323 0.040 Uiso 1 1 calc R . .
P3 P 0.10971(2) 0.66412(11) 0.16249(7) 0.0267(2) Uani 1 1 d . . .
O3 O 0.10558(9) 0.5869(4) 0.0804(2) 0.0558(12) Uani 1 1 d . . .
C31 C 0.08584(7) 0.6399(4) 0.2443(3) 0.0248(8) Uani 1 1 d . . .
C32 C 0.09122(7) 0.5601(4) 0.3192(3) 0.0229(8) Uani 1 1 d . . .
C33 C 0.07881(9) 0.5859(4) 0.3974(3) 0.0323(10) Uani 1 1 d . . .
H33 H 0.0829 0.5367 0.4490 0.039 Uiso 1 1 calc R . .
C34 C 0.06067(8) 0.6810(4) 0.4028(3) 0.0387(12) Uani 1 1 d D A .
C35 C 0.05373(8) 0.7416(5) 0.3256(4) 0.0401(12) Uani 1 1 d . . .
H35 H 0.0401 0.7983 0.3267 0.048 Uiso 1 1 calc R . .
C36 C 0.06543(9) 0.7254(4) 0.2457(3) 0.0350(10) Uani 1 1 d . B .
C41 C 0.10889(8) 0.4419(4) 0.3237(3) 0.0258(9) Uani 1 1 d . . .
C42 C 0.11897(9) 0.3979(4) 0.2349(3) 0.0364(11) Uani 1 1 d . . .
H42A H 0.1305 0.4633 0.2138 0.055 Uiso 1 1 calc R . .
H42B H 0.1056 0.3884 0.1916 0.055 Uiso 1 1 calc R . .
H42C H 0.1273 0.3138 0.2425 0.055 Uiso 1 1 calc R . .
C43 C 0.13017(9) 0.4693(5) 0.3873(4) 0.0418(12) Uani 1 1 d . . .
H43A H 0.1400 0.3900 0.3946 0.063 Uiso 1 1 calc R . .
H43B H 0.1240 0.4962 0.4449 0.063 Uiso 1 1 calc R . .
H43C H 0.1402 0.5394 0.3632 0.063 Uiso 1 1 calc R . .
C44 C 0.09420(9) 0.3230(4) 0.3575(3) 0.0357(11) Uani 1 1 d . . .
H44A H 0.0802 0.3072 0.3176 0.054 Uiso 1 1 calc R . .
H44B H 0.0884 0.3412 0.4173 0.054 Uiso 1 1 calc R . .
H44C H 0.1046 0.2454 0.3590 0.054 Uiso 1 1 calc R . .
C51 C 0.04804(10) 0.7094(5) 0.4890(4) 0.074(2) Uani 1 1 d D . .
C52A C 0.03411(13) 0.8370(8) 0.4879(5) 0.067(3) Uani 0.75 1 d PDU A 1
H52A H 0.0456 0.9101 0.4845 0.100 Uiso 0.75 1 calc PR A 1
H52B H 0.0247 0.8445 0.5423 0.100 Uiso 0.75 1 calc PR A 1
H52C H 0.0230 0.8389 0.4364 0.100 Uiso 0.75 1 calc PR A 1
C53A C 0.0280(2) 0.6018(10) 0.5000(8) 0.109(4) Uani 0.75 1 d PDU A 1
H53A H 0.0191 0.5903 0.4437 0.163 Uiso 0.75 1 calc PR A 1
H53B H 0.0168 0.6289 0.5459 0.163 Uiso 0.75 1 calc PR A 1
H53C H 0.0358 0.5191 0.5173 0.163 Uiso 0.75 1 calc PR A 1
C54A C 0.06652(18) 0.7186(11) 0.5643(4) 0.097(4) Uani 0.75 1 d PDU A 1
H54A H 0.0755 0.6360 0.5694 0.145 Uiso 0.75 1 calc PR A 1
H54B H 0.0581 0.7359 0.6198 0.145 Uiso 0.75 1 calc PR A 1
H54C H 0.0779 0.7898 0.5526 0.145 Uiso 0.75 1 calc PR A 1
C52B C 0.02055(17) 0.7258(16) 0.4722(14) 0.133(8) Uani 0.25 1 d PDU A 2
H52D H 0.0150 0.8063 0.5007 0.200 Uiso 0.25 1 calc PR A 2
H52E H 0.0119 0.6509 0.4969 0.200 Uiso 0.25 1 calc PR A 2
H52F H 0.0172 0.7309 0.4083 0.200 Uiso 0.25 1 calc PR A 2
C53B C 0.0509(3) 0.5988(14) 0.5552(7) 0.086(7) Uani 0.25 1 d PDU A 2
H53D H 0.0456 0.5166 0.5276 0.129 Uiso 0.25 1 calc PR A 2
H53E H 0.0410 0.6167 0.6070 0.129 Uiso 0.25 1 calc PR A 2
H53F H 0.0680 0.5916 0.5739 0.129 Uiso 0.25 1 calc PR A 2
C54B C 0.0577(3) 0.8373(13) 0.5292(10) 0.140(8) Uani 0.25 1 d PDU A 2
H54D H 0.0714 0.8182 0.5697 0.210 Uiso 0.25 1 calc PR A 2
H54E H 0.0448 0.8805 0.5618 0.210 Uiso 0.25 1 calc PR A 2
H54F H 0.0632 0.8949 0.4817 0.210 Uiso 0.25 1 calc PR A 2
C61 C 0.05531(10) 0.8020(6) 0.1632(4) 0.068(2) Uani 1 1 d D . .
C62A C 0.04461(19) 0.6870(11) 0.1073(8) 0.053(3) Uani 0.40 1 d PDU B 1
H62A H 0.0334 0.6362 0.1435 0.079 Uiso 0.40 1 calc PR B 1
H62B H 0.0579 0.6304 0.0879 0.079 Uiso 0.40 1 calc PR B 1
H62C H 0.0358 0.7219 0.0554 0.079 Uiso 0.40 1 calc PR B 1
C63A C 0.0359(3) 0.8913(15) 0.2031(14) 0.129(7) Uani 0.40 1 d PDU B 1
H63A H 0.0335 0.9682 0.1652 0.193 Uiso 0.40 1 calc PR B 1
H63B H 0.0412 0.9191 0.2625 0.193 Uiso 0.40 1 calc PR B 1
H63C H 0.0205 0.8433 0.2070 0.193 Uiso 0.40 1 calc PR B 1
C64A C 0.0713(3) 0.8884(13) 0.1093(9) 0.075(5) Uani 0.40 1 d PDU B 1
H64A H 0.0614 0.9350 0.0649 0.112 Uiso 0.40 1 calc PR B 1
H64B H 0.0835 0.8349 0.0796 0.112 Uiso 0.40 1 calc PR B 1
H64C H 0.0795 0.9517 0.1484 0.112 Uiso 0.40 1 calc PR B 1
C62B C 0.02855(13) 0.7906(12) 0.1499(8) 0.086(4) Uani 0.60 1 d PDU B 2
H62D H 0.0204 0.8249 0.2021 0.129 Uiso 0.60 1 calc PR B 2
H62E H 0.0242 0.6985 0.1414 0.129 Uiso 0.60 1 calc PR B 2
H62F H 0.0235 0.8408 0.0974 0.129 Uiso 0.60 1 calc PR B 2
C63B C 0.0610(2) 0.9502(9) 0.1808(8) 0.079(4) Uani 0.60 1 d PDU B 2
H63D H 0.0526 1.0038 0.1359 0.119 Uiso 0.60 1 calc PR B 2
H63E H 0.0786 0.9648 0.1775 0.119 Uiso 0.60 1 calc PR B 2
H63F H 0.0554 0.9745 0.2398 0.119 Uiso 0.60 1 calc PR B 2
C64B C 0.06699(18) 0.7716(12) 0.0725(6) 0.074(3) Uani 0.60 1 d PDU B 2
H64D H 0.0651 0.6784 0.0590 0.111 Uiso 0.60 1 calc PR B 2
H64E H 0.0843 0.7938 0.0753 0.111 Uiso 0.60 1 calc PR B 2
H64F H 0.0589 0.8234 0.0259 0.111 Uiso 0.60 1 calc PR B 2
Pb1 Pb 0.183852(3) 0.891163(15) 0.111090(10) 0.02519(6) Uani 1 1 d . . .
C101 C 0.18167(8) 1.0979(4) 0.0641(3) 0.0269(9) Uani 1 1 d . . .
C102 C 0.20151(9) 1.1519(5) 0.0211(3) 0.0336(10) Uani 1 1 d . . .
H102 H 0.2154 1.0993 0.0102 0.040 Uiso 1 1 calc R . .
C103 C 0.20127(9) 1.2814(5) -0.0059(3) 0.0369(11) Uani 1 1 d . . .
H103 H 0.2149 1.3168 -0.0352 0.044 Uiso 1 1 calc R . .
C104 C 0.18122(10) 1.3592(5) 0.0096(3) 0.0388(11) Uani 1 1 d . . .
H104 H 0.1812 1.4481 -0.0084 0.047 Uiso 1 1 calc R . .
C105 C 0.16114(9) 1.3071(5) 0.0518(3) 0.0351(10) Uani 1 1 d . . .
H105 H 0.1473 1.3599 0.0624 0.042 Uiso 1 1 calc R . .
C106 C 0.16157(9) 1.1763(4) 0.0782(3) 0.0314(10) Uani 1 1 d . . .
H106 H 0.1478 1.1404 0.1065 0.038 Uiso 1 1 calc R . .
C111 C 0.21287(8) 0.8956(4) 0.2162(3) 0.0279(9) Uani 1 1 d . . .
C112 C 0.22434(9) 0.7842(5) 0.2495(3) 0.0338(10) Uani 1 1 d . . .
H112 H 0.2201 0.7007 0.2264 0.041 Uiso 1 1 calc R . .
C113 C 0.24201(9) 0.7942(5) 0.3166(3) 0.0404(12) Uani 1 1 d . . .
H113 H 0.2501 0.7176 0.3374 0.048 Uiso 1 1 calc R . .
C114 C 0.24801(9) 0.9143(5) 0.3533(3) 0.0402(12) Uani 1 1 d . . .
H114 H 0.2600 0.9206 0.3991 0.048 Uiso 1 1 calc R . .
C115 C 0.23617(9) 1.0255(5) 0.3219(3) 0.0381(11) Uani 1 1 d . . .
H115 H 0.2398 1.1083 0.3474 0.046 Uiso 1 1 calc R . .
C116 C 0.21903(8) 1.0163(5) 0.2533(3) 0.0319(10) Uani 1 1 d . . .
H116 H 0.2114 1.0933 0.2313 0.038 Uiso 1 1 calc R . .
C121 C 0.19656(8) 0.7679(4) -0.0007(3) 0.0266(9) Uani 1 1 d . . .
C122 C 0.18329(9) 0.7610(5) -0.0802(3) 0.0322(10) Uani 1 1 d . . .
H122 H 0.1685 0.8085 -0.0867 0.039 Uiso 1 1 calc R . .
C123 C 0.19147(9) 0.6856(5) -0.1499(3) 0.0394(11) Uani 1 1 d . . .
H123 H 0.1823 0.6817 -0.2039 0.047 Uiso 1 1 calc R . .
C124 C 0.21303(10) 0.6157(5) -0.1410(3) 0.0404(12) Uani 1 1 d . . .
H124 H 0.2186 0.5635 -0.1886 0.049 Uiso 1 1 calc R . .
C125 C 0.22634(10) 0.6226(5) -0.0623(4) 0.0411(12) Uani 1 1 d . . .
H125 H 0.2411 0.5751 -0.0560 0.049 Uiso 1 1 calc R . .
C126 C 0.21823(9) 0.6983(5) 0.0071(3) 0.0352(10) Uani 1 1 d . . .
H126 H 0.2276 0.7028 0.0606 0.042 Uiso 1 1 calc R . .
C71 C 0.0000 0.1843(15) 0.2500 0.141(7) Uani 1 2 d SU . .
H71 H 0.0000 0.0914 0.2500 0.169 Uiso 1 2 calc SR . .
C72 C 0.0163(3) 0.2477(14) 0.2978(9) 0.145(5) Uani 1 1 d U . .
C73 C 0.0179(3) 0.3802(12) 0.2968(10) 0.168(7) Uani 1 1 d U . .
H73 H 0.0307 0.4250 0.3270 0.201 Uiso 1 1 calc R . .
C74 C 0.0000 0.447(2) 0.2500 0.205(12) Uani 1 2 d SU . .
H74 H 0.0000 0.5395 0.2500 0.246 Uiso 1 2 calc SR . .
C77 C 0.0288(4) 0.184(3) 0.3539(14) 0.138(7) Uani 0.50 1 d PU . .
H77A H 0.0200 0.1048 0.3707 0.207 Uiso 0.50 1 calc PR . .
H77B H 0.0318 0.2380 0.4066 0.207 Uiso 0.50 1 calc PR . .
H77C H 0.0444 0.1596 0.3281 0.207 Uiso 0.50 1 calc PR . .

loop_
_atom_site_aniso_label
_atom_site_aniso_U_11
_atom_site_aniso_U_22
_atom_site_aniso_U_33
_atom_site_aniso_U_23
_atom_site_aniso_U_13
_atom_site_aniso_U_12
Mo1 0.02972(19) 0.01832(16) 0.01864(17) -0.00025(13) 0.00106(13) -0.00205(14)
C1 0.039(2) 0.026(2) 0.027(2) 0.0025(18) 0.0017(19) -0.0056(18)
O1 0.054(2) 0.052(2) 0.0290(18) 0.0121(16) -0.0069(16) -0.0126(18)
C2 0.036(2) 0.026(2) 0.031(2) -0.0001(18) 0.0045(19) -0.0054(19)
O2 0.044(2) 0.0260(17) 0.064(2) 0.0008(17) 0.0083(18) 0.0064(15)
C11 0.047(3) 0.028(2) 0.030(2) -0.0130(19) 0.006(2) -0.012(2)
C12 0.047(3) 0.039(3) 0.027(2) -0.012(2) -0.010(2) 0.002(2)
C13 0.063(3) 0.029(2) 0.022(2) 0.0003(19) 0.007(2) -0.001(2)
C14 0.041(3) 0.032(2) 0.030(2) -0.0118(19) 0.0088(19) -0.005(2)
C15 0.046(3) 0.022(2) 0.031(2) -0.0061(18) 0.003(2) -0.0001(19)
P3 0.0388(6) 0.0224(5) 0.0190(5) 0.0001(4) 0.0014(4) -0.0066(5)
O3 0.097(3) 0.049(2) 0.0216(17) -0.0102(16) 0.0127(18) -0.043(2)
C31 0.025(2) 0.0229(19) 0.026(2) -0.0037(16) -0.0012(16) -0.0020(16)
C32 0.023(2) 0.0187(18) 0.027(2) -0.0019(16) 0.0014(16) -0.0014(16)
C33 0.040(3) 0.027(2) 0.030(2) -0.0001(18) 0.0089(19) -0.0030(19)
C34 0.035(3) 0.030(2) 0.052(3) -0.011(2) 0.019(2) -0.006(2)
C35 0.028(2) 0.033(2) 0.060(3) -0.014(2) 0.002(2) 0.006(2)
C36 0.033(2) 0.024(2) 0.047(3) -0.006(2) -0.010(2) 0.0017(18)
C41 0.031(2) 0.0204(19) 0.026(2) 0.0028(17) 0.0028(17) 0.0001(17)
C42 0.046(3) 0.024(2) 0.041(3) -0.001(2) 0.017(2) 0.003(2)
C43 0.038(3) 0.035(3) 0.052(3) 0.005(2) -0.013(2) 0.003(2)
C44 0.047(3) 0.025(2) 0.035(3) 0.0050(19) 0.011(2) -0.002(2)
C51 0.099(5) 0.041(3) 0.084(5) -0.012(3) 0.065(4) -0.004(3)
C52A 0.033(4) 0.099(6) 0.068(5) -0.063(5) -0.006(3) 0.026(4)
C53A 0.114(8) 0.102(8) 0.114(9) -0.037(7) 0.089(7) -0.037(7)
C54A 0.135(9) 0.132(8) 0.023(4) -0.025(5) -0.008(5) 0.108(7)
C52B 0.114(14) 0.162(16) 0.126(15) -0.021(15) 0.050(13) 0.014(15)
C53B 0.106(14) 0.115(14) 0.039(10) -0.032(11) 0.031(10) 0.053(12)
C54B 0.152(15) 0.171(16) 0.098(14) -0.026(14) 0.010(14) 0.032(15)
C61 0.072(4) 0.079(5) 0.051(3) -0.026(3) -0.029(3) 0.052(4)
C62A 0.022(6) 0.093(10) 0.043(7) 0.024(7) -0.009(5) 0.007(6)
C63A 0.116(13) 0.145(14) 0.125(14) 0.066(12) -0.002(12) 0.063(11)
C64A 0.082(10) 0.071(10) 0.071(10) 0.039(8) -0.033(8) 0.002(8)
C62B 0.023(4) 0.126(10) 0.109(9) 0.069(8) -0.028(5) -0.008(5)
C63B 0.071(7) 0.084(8) 0.082(8) 0.043(7) -0.018(6) 0.014(6)
C64B 0.057(6) 0.104(9) 0.060(6) 0.026(6) -0.014(5) 0.014(6)
Pb1 0.02991(9) 0.02197(8) 0.02370(9) 0.00048(6) 0.00045(6) -0.00289(6)
C101 0.035(2) 0.025(2) 0.021(2) 0.0022(17) -0.0030(17) -0.0038(18)
C102 0.037(3) 0.032(2) 0.032(2) 0.003(2) 0.0020(19) -0.003(2)
C103 0.046(3) 0.031(2) 0.033(2) 0.003(2) 0.001(2) -0.011(2)
C104 0.059(3) 0.024(2) 0.033(3) 0.0026(19) 0.001(2) -0.007(2)
C105 0.047(3) 0.028(2) 0.030(2) 0.0004(19) 0.004(2) 0.002(2)
C106 0.041(3) 0.030(2) 0.023(2) 0.0021(18) 0.0033(18) -0.004(2)
C111 0.030(2) 0.030(2) 0.024(2) 0.0004(18) -0.0021(17) -0.0037(18)
C112 0.041(3) 0.030(2) 0.030(2) -0.0017(19) 0.0044(19) 0.001(2)
C113 0.042(3) 0.047(3) 0.033(3) 0.006(2) 0.001(2) 0.014(2)
C114 0.035(3) 0.058(3) 0.027(2) -0.004(2) -0.0033(19) 0.004(2)
C115 0.037(3) 0.043(3) 0.034(3) -0.008(2) -0.001(2) -0.009(2)
C116 0.034(2) 0.029(2) 0.032(2) 0.0005(19) -0.0023(18) -0.0033(19)
C121 0.032(2) 0.023(2) 0.026(2) -0.0007(17) 0.0048(17) -0.0054(17)
C122 0.035(2) 0.030(2) 0.031(2) 0.0008(19) -0.0005(19) -0.0027(19)
C123 0.046(3) 0.043(3) 0.030(2) -0.003(2) 0.003(2) -0.006(2)
C124 0.049(3) 0.033(3) 0.040(3) -0.006(2) 0.021(2) -0.007(2)
C125 0.037(3) 0.038(3) 0.048(3) 0.002(2) 0.013(2) 0.003(2)
C126 0.034(2) 0.038(3) 0.034(2) 0.004(2) 0.0038(19) -0.002(2)
C71 0.26(2) 0.059(8) 0.101(12) 0.000 -0.021(12) 0.000
C72 0.217(16) 0.111(8) 0.110(10) -0.034(7) 0.047(9) -0.023(8)
C73 0.205(16) 0.115(8) 0.189(14) -0.074(9) 0.155(12) -0.065(9)
C74 0.26(3) 0.080(11) 0.29(3) 0.000 0.221(18) 0.000
C77 0.123(17) 0.210(19) 0.083(14) -0.035(13) 0.039(9) -0.049(15)

loop_
_atom_type_symbol
_atom_type_description
_atom_type_scat_dispersion_real
_atom_type_scat_dispersion_imag
_atom_type_scat_source
C C 0.0033 0.0016 'International Tables Vol C Tables 4.2.6.8 and 6.1.1.4'
H H 0.0000 0.0000 'International Tables Vol C Tables 4.2.6.8 and 6.1.1.4'
O O 0.0106 0.0060 'International Tables Vol C Tables 4.2.6.8 and 6.1.1.4'
P P 0.1023 0.0942 'International Tables Vol C Tables 4.2.6.8 and 6.1.1.4'
Mo Mo -1.6832 0.6857 'International Tables Vol C Tables 4.2.6.8 and 6.1.1.4'
Pb Pb -3.3944 10.1111 'International Tables Vol C Tables 4.2.6.8 and 6.1.1.4'

loop_
_geom_angle_atom_site_label_1
_geom_angle_atom_site_label_2
_geom_angle_atom_site_label_3
_geom_angle
_geom_angle_site_symmetry_1
_geom_angle_site_symmetry_3
_geom_angle_publ_flag
C1 Mo1 C2 102.02(19) . . ?
C1 Mo1 P3 78.44(13) . . ?
C2 Mo1 P3 81.73(13) . . ?
C1 Mo1 C12 146.52(18) . . ?
C2 Mo1 C12 96.56(18) . . ?
P3 Mo1 C12 132.18(13) . . ?
C1 Mo1 C13 152.85(19) . . ?
C2 Mo1 C13 104.36(18) . . ?
P3 Mo1 C13 99.05(13) . . ?
C12 Mo1 C13 34.76(18) . . ?
C1 Mo1 C14 117.97(19) . . ?
C2 Mo1 C14 137.17(18) . . ?
P3 Mo1 C14 91.34(12) . . ?
C12 Mo1 C14 58.08(18) . . ?
C13 Mo1 C14 34.91(18) . . ?
C1 Mo1 C11 112.09(17) . . ?
C2 Mo1 C11 121.79(18) . . ?
P3 Mo1 C11 148.85(12) . . ?
C12 Mo1 C11 35.15(17) . . ?
C13 Mo1 C11 57.78(17) . . ?
C14 Mo1 C11 57.61(16) . . ?
C1 Mo1 C15 98.77(18) . . ?
C2 Mo1 C15 154.41(18) . . ?
P3 Mo1 C15 117.24(12) . . ?
C12 Mo1 C15 58.16(17) . . ?
C13 Mo1 C15 57.95(16) . . ?
C14 Mo1 C15 34.83(15) . . ?
C11 Mo1 C15 34.47(17) . . ?
C1 Mo1 Pb1 70.76(14) . . ?
C2 Mo1 Pb1 70.87(13) . . ?
P3 Mo1 Pb1 132.59(3) . . ?
C12 Mo1 Pb1 89.79(13) . . ?
C13 Mo1 Pb1 124.47(13) . . ?
C14 Mo1 Pb1 134.79(11) . . ?
C11 Mo1 Pb1 77.66(12) . . ?
C15 Mo1 Pb1 102.64(11) . . ?
O1 C1 Mo1 176.2(4) . . ?
O2 C2 Mo1 175.5(4) . . ?
C15 C11 C12 108.5(4) . . ?
C15 C11 Mo1 72.9(2) . . ?
C12 C11 Mo1 72.1(2) . . ?
C13 C12 C11 107.2(4) . . ?
C13 C12 Mo1 72.6(3) . . ?
C11 C12 Mo1 72.8(3) . . ?
C12 C13 C14 108.4(4) . . ?
C12 C13 Mo1 72.6(3) . . ?
C14 C13 Mo1 72.6(3) . . ?
C13 C14 C15 108.1(4) . . ?
C13 C14 Mo1 72.5(3) . . ?
C15 C14 Mo1 73.0(3) . . ?
C11 C15 C14 107.8(4) . . ?
C11 C15 Mo1 72.6(2) . . ?
C14 C15 Mo1 72.2(2) . . ?
O3 P3 C31 113.0(2) . . ?
O3 P3 Mo1 130.13(16) . . ?
C31 P3 Mo1 116.81(14) . . ?
C32 C31 C36 119.5(4) . . ?
C32 C31 P3 118.2(3) . . ?
C36 C31 P3 120.1(3) . . ?
C33 C32 C31 117.7(4) . . ?
C33 C32 C41 115.2(4) . . ?
C31 C32 C41 127.1(4) . . ?
C34 C33 C32 122.7(4) . . ?
C35 C34 C33 117.0(4) . . ?
C35 C34 C51 121.3(4) . . ?
C33 C34 C51 121.5(4) . . ?
C34 C35 C36 124.0(4) . . ?
C35 C36 C31 117.8(4) . . ?
C35 C36 C61 117.9(4) . . ?
C31 C36 C61 124.3(4) . . ?
C43 C41 C42 108.6(4) . . ?
C43 C41 C44 109.6(4) . . ?
C42 C41 C44 105.0(4) . . ?
C43 C41 C32 110.8(4) . . ?
C42 C41 C32 115.4(4) . . ?
C44 C41 C32 107.2(3) . . ?
C52A C51 C54A 106.6(5) . . ?
C52A C51 C53B 134.2(8) . . ?
C54A C51 C53B 59.4(6) . . ?
C52A C51 C34 113.4(5) . . ?
C54A C51 C34 110.1(4) . . ?
C53B C51 C34 112.3(6) . . ?
C52A C51 C54B 55.9(6) . . ?
C54A C51 C54B 55.0(6) . . ?
C53B C51 C54B 110.2(9) . . ?
C34 C51 C54B 109.9(7) . . ?
C52A C51 C52B 53.7(6) . . ?
C54A C51 C52B 139.5(9) . . ?
C53B C51 C52B 106.3(9) . . ?
C34 C51 C52B 110.3(7) . . ?
C54B C51 C52B 107.7(8) . . ?
C52A C51 C53A 104.5(6) . . ?
C54A C51 C53A 115.2(7) . . ?
C53B C51 C53A 58.0(6) . . ?
C34 C51 C53A 107.0(5) . . ?
C54B C51 C53A 142.8(9) . . ?
C52B C51 C53A 53.5(6) . . ?
C62B C61 C64A 124.4(9) . . ?
C62B C61 C63A 53.5(6) . . ?
C64A C61 C63A 106.4(9) . . ?
C62B C61 C64B 106.9(7) . . ?
C64A C61 C64B 51.9(5) . . ?
C63A C61 C64B 140.0(10) . . ?
C62B C61 C62A 60.3(5) . . ?
C64A C61 C62A 111.9(7) . . ?
C63A C61 C62A 113.7(7) . . ?
C64B C61 C62A 62.0(5) . . ?
C62B C61 C36 113.8(6) . . ?
C64A C61 C36 121.6(7) . . ?
C63A C61 C36 103.0(9) . . ?
C64B C61 C36 117.0(5) . . ?
C62A C61 C36 100.2(6) . . ?
C62B C61 C63B 107.1(6) . . ?
C64A C61 C63B 53.4(5) . . ?
C63A C61 C63B 59.9(6) . . ?
C64B C61 C63B 104.9(7) . . ?
C62A C61 C63B 153.4(8) . . ?
C36 C61 C63B 106.4(5) . . ?
C111 Pb1 C121 108.63(16) . . ?
C111 Pb1 C101 103.88(15) . . ?
C121 Pb1 C101 108.11(15) . . ?
C111 Pb1 Mo1 106.14(11) . . ?
C121 Pb1 Mo1 118.05(11) . . ?
C101 Pb1 Mo1 111.06(12) . . ?
C106 C101 C102 118.5(4) . . ?
C106 C101 Pb1 122.5(3) . . ?
C102 C101 Pb1 119.0(3) . . ?
C103 C102 C101 120.9(5) . . ?
C104 C103 C102 120.1(5) . . ?
C103 C104 C105 120.0(4) . . ?
C104 C105 C106 119.3(5) . . ?
C101 C106 C105 121.3(4) . . ?
C112 C111 C116 118.4(4) . . ?
C112 C111 Pb1 123.6(3) . . ?
C116 C111 Pb1 118.0(3) . . ?
C111 C112 C113 120.5(4) . . ?
C114 C113 C112 120.8(5) . . ?
C113 C114 C115 119.0(5) . . ?
C114 C115 C116 120.3(5) . . ?
C115 C116 C111 121.0(4) . . ?
C126 C121 C122 118.7(4) . . ?
C126 C121 Pb1 120.4(3) . . ?
C122 C121 Pb1 120.9(3) . . ?
C123 C122 C121 120.6(4) . . ?
C122 C123 C124 120.2(5) . . ?
C125 C124 C123 119.5(5) . . ?
C124 C125 C126 120.3(5) . . ?
C125 C126 C121 120.7(5) . . ?
C72 C71 C72 120.6(19) 2 . ?
C77 C72 C71 118.1(18) . . ?
C77 C72 C73 119(2) . . ?
C71 C72 C73 122.1(18) . . ?
C72 C73 C74 116.9(19) . . ?
C73 C74 C73 121(2) . 2 ?

loop_
_geom_bond_atom_site_label_1
_geom_bond_atom_site_label_2
_geom_bond_distance
_geom_bond_site_symmetry_2
_geom_bond_publ_flag
Mo1 C1 1.983(5) . ?
Mo1 C2 1.987(5) . ?
Mo1 P3 2.3193(12) . ?
Mo1 C12 2.348(4) . ?
Mo1 C13 2.348(4) . ?
Mo1 C14 2.350(4) . ?
Mo1 C11 2.358(4) . ?
Mo1 C15 2.361(4) . ?
Mo1 Pb1 2.8845(4) . ?
C1 O1 1.156(5) . ?
C2 O2 1.152(6) . ?
C11 C15 1.398(7) . ?
C11 C12 1.421(7) . ?
C12 C13 1.403(7) . ?
C13 C14 1.409(7) . ?
C14 C15 1.410(6) . ?
P3 O3 1.482(3) . ?
P3 C31 1.838(4) . ?
C31 C32 1.421(6) . ?
C31 C36 1.424(6) . ?
C32 C33 1.400(6) . ?
C32 C41 1.552(6) . ?
C33 C34 1.397(7) . ?
C34 C35 1.367(7) . ?
C34 C51 1.515(7) . ?
C35 C36 1.387(7) . ?
C36 C61 1.565(7) . ?
C41 C43 1.524(6) . ?
C41 C42 1.528(6) . ?
C41 C44 1.552(6) . ?
C51 C52A 1.514(7) . ?
C51 C54A 1.513(7) . ?
C51 C53B 1.515(9) . ?
C51 C54B 1.533(10) . ?
C51 C52B 1.537(10) . ?
C51 C53A 1.566(7) . ?
C61 C62B 1.486(7) . ?
C61 C64A 1.499(9) . ?
C61 C63A 1.538(9) . ?
C61 C64B 1.555(8) . ?
C61 C62A 1.556(9) . ?
C61 C63B 1.570(8) . ?
Pb1 C111 2.228(4) . ?
Pb1 C121 2.230(4) . ?
Pb1 C101 2.234(4) . ?
C101 C106 1.386(6) . ?
C101 C102 1.395(6) . ?
C102 C103 1.386(6) . ?
C103 C104 1.384(7) . ?
C104 C105 1.391(7) . ?
C105 C106 1.396(6) . ?
C111 C112 1.392(6) . ?
C111 C116 1.394(6) . ?
C112 C113 1.393(7) . ?
C113 C114 1.385(7) . ?
C114 C115 1.389(7) . ?
C115 C116 1.389(6) . ?
C121 C126 1.391(6) . ?
C121 C122 1.393(6) . ?
C122 C123 1.387(7) . ?
C123 C124 1.389(7) . ?
C124 C125 1.384(8) . ?
C125 C126 1.384(7) . ?
C71 C72 1.310(15) 2 ?
C71 C72 1.310(15) . ?
C72 C77 1.26(3) . ?
C72 C73 1.359(17) . ?
C73 C74 1.378(18) . ?
C74 C73 1.378(18) 2 ?
